data_2208946
loop_
_publ_author_name
'Refat, Moamen S.'
'Ahmed, Hamdy Al-Didamony'
'El-Zayat, Lamia A.'
'Fukunaga, Takeo'
'Ishida, Hiroyuki'

_publ_section_title
;
 Bis(piperidinium) chloranilate
;
_journal_coeditor_code LH2042
_journal_issue 5
_journal_name_full 'Acta Crystallographica Section E'
_journal_page_first o1886
_journal_page_last o1887
_journal_paper_doi 10.1107/S1600536806013080
_journal_volume 62
_journal_year 2006
_chemical_formula_iupac '2C5 H12 N +, C6 Cl2 O4 2-'
_chemical_formula_moiety '2C5 H12 N +, C6 Cl2 O4 2-'
_chemical_formula_sum 'C16 H24 Cl2 N2 O4'
_chemical_formula_weight 379.28
_chemical_name_systematic
;
Bis(piperidinium) chloranilate
;
_space_group_IT_number 2
_symmetry_cell_setting triclinic
_symmetry_space_group_name_Hall '-P 1'
_symmetry_space_group_name_H-M 'P -1'
_atom_sites_solution_hydrogens geom
_atom_sites_solution_primary direct
_atom_sites_solution_secondary difmap
_cell_angle_alpha 114.412(3)
_cell_angle_beta 95.561(2)
_cell_angle_gamma 95.070(3)
_cell_formula_units_Z 1
_cell_length_a 5.1239(3)
_cell_length_b 8.7058(7)
_cell_length_c 10.4508(7)
_cell_measurement_reflns_used 3435
_cell_measurement_temperature 100(2)
_cell_measurement_theta_max 27.1
_cell_measurement_theta_min 4.0
_cell_volume 418.25(5)
_computing_cell_refinement PROCESS-AUTO
_computing_data_collection 'PROCESS-AUTO (Rigaku/MSC, 2004)'
_computing_data_reduction 'CrystalStructure (Rigaku/MSC, 2004)'
_computing_molecular_graphics 'ORTEP-3 (Farrugia, 1997)'
_computing_publication_material CrystalStructure
_computing_structure_refinement 'SHELXL97 (Sheldrick, 1997)'
_computing_structure_solution 'SIR92 (Altomare <i>et al.</i>,  1994)'
_diffrn_detector_area_resol_mean 10.00
_diffrn_measured_fraction_theta_full 0.997
_diffrn_measured_fraction_theta_max 0.988
_diffrn_measurement_device_type 'Rigaku R-AXIS RAPID II'
_diffrn_measurement_method \w
_diffrn_radiation_type 'Mo K\a'
_diffrn_radiation_wavelength 0.71075
_diffrn_reflns_av_R_equivalents 0.0450
_diffrn_reflns_av_sigmaI/netI 0.0479
_diffrn_reflns_limit_h_max 6
_diffrn_reflns_limit_h_min -6
_diffrn_reflns_limit_k_max 11
_diffrn_reflns_limit_k_min -11
_diffrn_reflns_limit_l_max 13
_diffrn_reflns_limit_l_min -13
_diffrn_reflns_number 4040
_diffrn_reflns_theta_full 25.00
_diffrn_reflns_theta_max 27.08
_diffrn_reflns_theta_min 3.99
_diffrn_standards_number 0
_exptl_absorpt_coefficient_mu 0.412
_exptl_absorpt_correction_T_max 0.968
_exptl_absorpt_correction_T_min 0.781
_exptl_absorpt_correction_type multi-scan
_exptl_absorpt_process_details '(ABSCOR; Higashi, 1995)'
_exptl_crystal_colour 'dark red'
_exptl_crystal_density_diffrn 1.506
_exptl_crystal_density_method 'not measured'
_exptl_crystal_description prism
_exptl_crystal_F_000 200.00
_exptl_crystal_size_max 0.28
_exptl_crystal_size_mid 0.15
_exptl_crystal_size_min 0.08
_refine_diff_density_max 0.382
_refine_diff_density_min -0.376
_refine_ls_extinction_method none
_refine_ls_goodness_of_fit_ref 1.077
_refine_ls_hydrogen_treatment refall
_refine_ls_matrix_type full
_refine_ls_number_parameters 158
_refine_ls_number_reflns 1838
_refine_ls_number_restraints 0
_refine_ls_restrained_S_all 1.077
_refine_ls_R_factor_all 0.0439
_refine_ls_R_factor_gt 0.0331
_refine_ls_shift/su_max 0.001
_refine_ls_shift/su_mean 0.000
_refine_ls_structure_factor_coef Fsqd
_refine_ls_weighting_details 'calc w=1/[\s^2^(Fo^2^)+(0.0364P)^2^+0.1379P] where P=(Fo^2^+2Fc^2^)/3'
_refine_ls_weighting_scheme calc
_refine_ls_wR_factor_gt 0.0760
_refine_ls_wR_factor_ref 0.0833
_reflns_number_gt 1534
_reflns_number_total 1838
_reflns_threshold_expression I>2\s(I)
_cod_data_source_file lh2042.cif
_cod_data_source_block I
_cod_database_code 2208946
_cod_database_fobs_code 2208946

loop_
_symmetry_equiv_pos_site_id
_symmetry_equiv_pos_as_xyz
1 +X,+Y,+Z
2 -X,-Y,-Z

loop_
_atom_site_type_symbol
_atom_site_label
_atom_site_fract_x
_atom_site_fract_y
_atom_site_fract_z
_atom_site_U_iso_or_equiv
_atom_site_adp_type
_atom_site_calc_flag
_atom_site_occupancy
Cl Cl1 0.96700(7) 0.57847(5) 0.75158(4) 0.01542(13) Uani d 1
O O1 0.7985(2) 0.25722(14) 0.48983(13) 0.0164(3) Uani d 1
O O2 0.5894(2) 0.81395(14) 0.72451(12) 0.0145(3) Uani d 1
N N1 0.8960(3) 0.01402(17) 0.22845(15) 0.0124(3) Uani d 1
C C1 0.6672(3) 0.37303(19) 0.49911(17) 0.0112(3) Uani d 1
C C2 0.7079(3) 0.5373(2) 0.61515(17) 0.0122(3) Uani d 1
C C3 0.5576(3) 0.6656(2) 0.62425(17) 0.0123(3) Uani d 1
C C4 0.9625(3) -0.0916(2) 0.30577(18) 0.0146(3) Uani d 1
C C5 0.7119(3) -0.1972(2) 0.30728(19) 0.0152(3) Uani d 1
C C6 0.5820(3) -0.3121(2) 0.15509(19) 0.0165(4) Uani d 1
C C7 0.5266(3) -0.2076(2) 0.07122(18) 0.0154(4) Uani d 1
C C8 0.7743(3) -0.0928(2) 0.07768(18) 0.0135(3) Uani d 1
H H1 0.785(4) 0.081(3) 0.274(2) 0.027(6) Uiso d 1
H H2 1.036(4) 0.079(3) 0.234(2) 0.016(5) Uiso d 1
H H3 1.051(4) -0.015(3) 0.397(2) 0.017(5) Uiso d 1
H H4 1.093(4) -0.167(3) 0.255(2) 0.018(5) Uiso d 1
H H5 0.587(4) -0.120(3) 0.359(2) 0.017(5) Uiso d 1
H H6 0.752(4) -0.265(3) 0.357(2) 0.025(5) Uiso d 1
H H7 0.413(4) -0.377(3) 0.153(2) 0.027(6) Uiso d 1
H H8 0.704(4) -0.394(3) 0.108(2) 0.025(5) Uiso d 1
H H9 0.391(4) -0.135(3) 0.112(2) 0.015(5) Uiso d 1
H H10 0.465(4) -0.278(2) -0.027(2) 0.009(4) Uiso d 1
H H11 0.737(4) -0.015(2) 0.036(2) 0.010(4) Uiso d 1
H H12 0.913(4) -0.162(3) 0.032(2) 0.017(5) Uiso d 1

loop_
_atom_site_aniso_label
_atom_site_aniso_U_11
_atom_site_aniso_U_22
_atom_site_aniso_U_33
_atom_site_aniso_U_12
_atom_site_aniso_U_13
_atom_site_aniso_U_23
Cl1 0.0148(2) 0.0141(2) 0.0141(2) 0.00190(14) -0.00284(15) 0.00393(15)
O1 0.0181(6) 0.0127(5) 0.0163(6) 0.0058(5) 0.0010(5) 0.0038(5)
O2 0.0141(5) 0.0097(5) 0.0148(6) 0.0010(4) 0.0008(5) 0.0010(5)
N1 0.0127(6) 0.0089(6) 0.0133(7) -0.0010(6) 0.0016(6) 0.0030(5)
C1 0.0116(7) 0.0101(7) 0.0123(7) 0.0001(6) 0.0028(6) 0.0052(6)
C2 0.0105(7) 0.0133(7) 0.0104(7) 0.0002(6) -0.0020(6) 0.0036(6)
C3 0.0116(7) 0.0096(7) 0.0139(8) -0.0014(6) 0.0029(6) 0.0036(6)
C4 0.0146(8) 0.0159(8) 0.0121(8) 0.0015(6) -0.0012(6) 0.0057(6)
C5 0.0161(8) 0.0152(8) 0.0165(8) 0.0022(6) 0.0017(7) 0.0090(7)
C6 0.0156(8) 0.0125(7) 0.0197(8) -0.0005(7) -0.0008(7) 0.0066(7)
C7 0.0135(7) 0.0141(8) 0.0149(8) -0.0005(6) -0.0021(7) 0.0039(6)
C8 0.0140(8) 0.0140(8) 0.0126(8) 0.0018(6) 0.0012(6) 0.0061(6)

loop_
_atom_type_symbol
_atom_type_description
_atom_type_scat_dispersion_real
_atom_type_scat_dispersion_imag
_atom_type_scat_source
C C 0.0033 0.0016 'International Tables Vol C Tables 4.2.6.8 and 6.1.1.4'
H H 0.0000 0.0000 'International Tables Vol C Tables 4.2.6.8 and 6.1.1.4'
Cl Cl 0.1484 0.1585 'International Tables Vol C Tables 4.2.6.8 and 6.1.1.4'
O O 0.0106 0.0060 'International Tables Vol C Tables 4.2.6.8 and 6.1.1.4'
N N 0.0061 0.0033 'International Tables Vol C Tables 4.2.6.8 and 6.1.1.4'

loop_
_geom_angle_atom_site_label_1
_geom_angle_atom_site_label_2
_geom_angle_atom_site_label_3
_geom_angle_site_symmetry_3
_geom_angle
C4 N1 C8 . 112.14(13)
C4 N1 H1 . 107.4(15)
C8 N1 H1 . 110.0(14)
C4 N1 H2 . 108.7(14)
C8 N1 H2 . 111.7(14)
H1 N1 H2 . 106.7(19)
O1 C1 C2 . 124.61(15)
O1 C1 C3 2_666 117.11(13)
C2 C1 C3 2_666 118.28(14)
C3 C2 C1 . 123.88(15)
C3 C2 Cl1 . 118.86(12)
C1 C2 Cl1 . 117.24(12)
O2 C3 C2 . 125.90(15)
O2 C3 C1 2_666 116.26(14)
C2 C3 C1 2_666 117.84(13)
N1 C4 C5 . 109.50(13)
N1 C4 H3 . 106.5(13)
C5 C4 H3 . 114.4(12)
N1 C4 H4 . 107.7(12)
C5 C4 H4 . 111.1(12)
H3 C4 H4 . 107.3(16)
C4 C5 C6 . 109.84(14)
C4 C5 H5 . 109.5(12)
C6 C5 H5 . 110.0(12)
C4 C5 H6 . 110.3(13)
C6 C5 H6 . 109.9(13)
H5 C5 H6 . 107.3(18)
C7 C6 C5 . 111.01(14)
C7 C6 H7 . 108.0(14)
C5 C6 H7 . 111.4(13)
C7 C6 H8 . 109.0(14)
C5 C6 H8 . 108.8(12)
H7 C6 H8 . 108.5(18)
C8 C7 C6 . 111.68(14)
C8 C7 H9 . 108.1(12)
C6 C7 H9 . 109.4(12)
C8 C7 H10 . 106.7(11)
C6 C7 H10 . 112.2(12)
H9 C7 H10 . 108.7(15)
N1 C8 C7 . 110.41(14)
N1 C8 H11 . 106.6(11)
C7 C8 H11 . 112.6(11)
N1 C8 H12 . 105.3(11)
C7 C8 H12 . 110.9(11)
H11 C8 H12 . 110.7(16)

loop_
_geom_bond_atom_site_label_1
_geom_bond_atom_site_label_2
_geom_bond_site_symmetry_2
_geom_bond_distance
_geom_bond_publ_flag
Cl1 C2 . 1.7466(16) yes
O1 C1 . 1.2372(19) yes
O2 C3 . 1.2662(18) yes
N1 C4 . 1.493(2) yes
N1 C8 . 1.494(2) yes
N1 H1 . 0.88(2) ?
N1 H2 . 0.86(2) ?
C1 C2 . 1.423(2) yes
C1 C3 2_666 1.545(2) yes
C2 C3 . 1.389(2) yes
C3 C1 2_666 1.545(2) ?
C4 C5 . 1.517(2) ?
C4 H3 . 0.95(2) ?
C4 H4 . 1.01(2) ?
C5 C6 . 1.528(2) ?
C5 H5 . 1.00(2) ?
C5 H6 . 0.96(2) ?
C6 C7 . 1.527(3) ?
C6 H7 . 0.98(2) ?
C6 H8 . 0.99(2) ?
C7 C8 . 1.522(2) ?
C7 H9 . 0.99(2) ?
C7 H10 . 0.958(19) ?
C8 H11 . 0.97(2) ?
C8 H12 . 1.00(2) ?

loop_
_geom_contact_atom_site_label_1
_geom_contact_atom_site_label_2
_geom_contact_distance
_geom_contact_site_symmetry_2
Cl1 N1 3.4702(17) 2_766
Cl1 C1 3.5045(17) 2_766
O1 N1 2.8045(19) .
O1 C4 3.093(2) .
O1 C4 3.239(2) 2_756
O2 N1 2.9929(19) 2_666
O2 N1 2.8070(19) 2_766
O2 C4 3.318(2) 2_766
O2 C8 3.322(2) 2_666
Cl1 H2 2.93(3) 2_766
Cl1 H6 3.04(2) 2_756
Cl1 H7 3.01(2) 2_656
Cl1 H8 3.09(2) 2_756
Cl1 H10 3.05(2) 1_666
Cl1 H12 2.93(2) 1_566
O1 H1 2.13(2) .
O1 H2 2.93(2) .
O1 H3 2.67(2) .
O1 H3 2.93(2) 2_756
O1 H6 2.65(2) 2_756
O2 H1 2.20(2) 2_666
O2 H2 1.98(2) 2_766
O2 H9 2.59(2) 2_666
O2 H11 2.95(2) 1_566
N1 H9 3.08(2) 1_655
N1 H11 3.49(2) 2_755
C1 H1 2.82(2) .
C3 H1 2.86(2) 2_666
C3 H2 2.71(2) 2_766
C4 H3 2.86(2) 2_756

loop_
_geom_hbond_atom_site_label_D
_geom_hbond_atom_site_label_H
_geom_hbond_atom_site_label_A
_geom_hbond_site_symmetry_A
_geom_hbond_distance_DH
_geom_hbond_distance_HA
_geom_hbond_distance_DA
_geom_hbond_angle_DHA
_geom_hbond_publ_flag
N1 H1 O1 . 0.88(2) 2.13(2) 2.8045(19) 133.1(17) yes
N1 H1 O2 2_666 0.88(2) 2.20(2) 2.9929(19) 150.7(17) yes
N1 H2 O2 2_766 0.86(2) 1.98(2) 2.8070(19) 162(2) yes
C7 H9 O2 2_666 0.99(2) 2.59(2) 3.349(2) 133.5(17) yes

loop_
_geom_torsion_atom_site_label_1
_geom_torsion_atom_site_label_2
_geom_torsion_atom_site_label_3
_geom_torsion_atom_site_label_4
_geom_torsion_site_symmetry_1
_geom_torsion_site_symmetry_4
_geom_torsion
O1 C1 C2 C3 . . -179.65(16)
C3 C1 C2 C3 2_666 . -0.1(3)
O1 C1 C2 Cl1 . . 1.5(2)
C3 C1 C2 Cl1 2_666 . -178.94(11)
C1 C2 C3 O2 . . -179.03(16)
Cl1 C2 C3 O2 . . -0.2(2)
C1 C2 C3 C1 . 2_666 0.1(3)
Cl1 C2 C3 C1 . 2_666 178.92(11)
C8 N1 C4 C5 . . -60.58(17)
N1 C4 C5 C6 . . 59.06(17)
C4 C5 C6 C7 . . -56.11(18)
C5 C6 C7 C8 . . 53.38(18)
C4 N1 C8 C7 . . 57.27(17)
C6 C7 C8 N1 . . -53.13(18)
